data_4336282
loop_
_publ_author_name
'Axel Schulz'
'Alexander Villinger'
'Andrea Westenkirchner'

_publ_contact_author_address
;
Universit\"at Rostock
Institut f\"ur Chemie
Abteilung f\"ur Anorganische Chemie
Albert-Einstein-Strasse 3a 
18059 Rostock
Bundesrepublik Deutschland
;
_publ_contact_author_email
;
axel.schulz@uni-rostock.de, alexander.villinger@uni-rostock.de'
;
_publ_contact_author_fax '+49 (0)381/498-6382'
_publ_contact_author_name 'Axel Schulz'
_publ_contact_author_phone '+49 (0)381/498-6400'
_publ_section_title
;
 Synthesis of 1,3-Dichloro-cyclo-1,3-diphosphadiazanes from Silylated
 Amino(dichloro)phosphanes
;
_journal_name_full 'Inorganic Chemistry'
_journal_page_first 11457
_journal_page_last 11468
_journal_paper_doi 10.1021/ic4017728
_journal_volume 52
_journal_year 2013
_chemical_formula_moiety 'C19 H17 N'
_chemical_formula_sum 'C19 H17 N'
_chemical_formula_weight 259.34
_chemical_name_systematic
;
Triphenylmethylamine
;
_space_group_IT_number 2
_symmetry_cell_setting triclinic
_symmetry_Int_Tables_number 2
_symmetry_space_group_name_Hall '-P 1'
_symmetry_space_group_name_H-M 'P -1'
_atom_sites_solution_hydrogens geom
_atom_sites_solution_primary direct
_atom_sites_solution_secondary difmap
_audit_author_name 'Villinger, A.'
_audit_creation_method SHELXL-97
_cell_angle_alpha 68.479(3)
_cell_angle_beta 81.040(3)
_cell_angle_gamma 64.415(2)
_cell_formula_units_Z 2
_cell_length_a 8.7276(4)
_cell_length_b 8.9297(4)
_cell_length_c 10.6603(5)
_cell_measurement_reflns_used 2521
_cell_measurement_temperature 173(2)
_cell_measurement_theta_max 47.914
_cell_measurement_theta_min 5.557
_cell_volume 697.10(6)
_computing_cell_refinement 'Bruker Apex V7.51A'
_computing_data_collection 'Bruker Apex V7.51A'
_computing_data_reduction 'Bruker SAINT'
_computing_molecular_graphics 'ORTEP-3v2.01 (Farrugia, 1997)'
_computing_publication_material SHELXL-97
_computing_structure_refinement 'SHELXL-97 (Sheldrick, 1997)'
_computing_structure_solution 'SHELXS-97 (Sheldrick, 1997)'
_diffrn_ambient_temperature 173(2)
_diffrn_measured_fraction_theta_full 0.988
_diffrn_measured_fraction_theta_max 0.988
_diffrn_measurement_device_type 'Bruker Apex Kappa II-CCD-diffractometer'
_diffrn_measurement_method 'phi and omega scans'
_diffrn_radiation_monochromator graphite
_diffrn_radiation_source 'sealed tube'
_diffrn_radiation_type MoK\a
_diffrn_radiation_wavelength 0.71073
_diffrn_reflns_av_R_equivalents 0.0468
_diffrn_reflns_av_sigmaI/netI 0.0517
_diffrn_reflns_limit_h_max 11
_diffrn_reflns_limit_h_min -10
_diffrn_reflns_limit_k_max 11
_diffrn_reflns_limit_k_min -11
_diffrn_reflns_limit_l_max 13
_diffrn_reflns_limit_l_min -13
_diffrn_reflns_number 15288
_diffrn_reflns_theta_full 27.00
_diffrn_reflns_theta_max 27.00
_diffrn_reflns_theta_min 2.59
_exptl_absorpt_coefficient_mu 0.071
_exptl_absorpt_correction_T_max 0.9929
_exptl_absorpt_correction_T_min 0.9720
_exptl_absorpt_correction_type multi-scan
_exptl_absorpt_process_details '(SADABS; Sheldrick, 2004)'
_exptl_crystal_colour colourless
_exptl_crystal_density_diffrn 1.236
_exptl_crystal_description block
_exptl_crystal_F_000 276
_exptl_crystal_size_max 0.40
_exptl_crystal_size_mid 0.18
_exptl_crystal_size_min 0.10
_refine_diff_density_max 0.156
_refine_diff_density_min -0.176
_refine_diff_density_rms 0.038
_refine_ls_extinction_method none
_refine_ls_goodness_of_fit_ref 1.005
_refine_ls_hydrogen_treatment mixed
_refine_ls_matrix_type full
_refine_ls_number_parameters 194
_refine_ls_number_reflns 3001
_refine_ls_number_restraints 3
_refine_ls_restrained_S_all 1.004
_refine_ls_R_factor_all 0.0856
_refine_ls_R_factor_gt 0.0440
_refine_ls_shift/su_max 0.000
_refine_ls_shift/su_mean 0.000
_refine_ls_structure_factor_coef Fsqd
_refine_ls_weighting_details 'calc w=1/[\s^2^(Fo^2^)+(0.0491P)^2^+0.0000P] where P=(Fo^2^+2Fc^2^)/3'
_refine_ls_weighting_scheme calc
_refine_ls_wR_factor_gt 0.0910
_refine_ls_wR_factor_ref 0.1009
_reflns_number_gt 1955
_reflns_number_total 3001
_reflns_threshold_expression >2\s(I)
_cod_data_source_file ic4017728_si_001_02.cif
_cod_data_source_block av_aw111_tritylNH2
_cod_database_code 4336282

loop_
_symmetry_equiv_pos_as_xyz
'x, y, z'
'-x, -y, -z'

loop_
_atom_site_label
_atom_site_type_symbol
_atom_site_fract_x
_atom_site_fract_y
_atom_site_fract_z
_atom_site_U_iso_or_equiv
_atom_site_adp_type
_atom_site_occupancy
_atom_site_symmetry_multiplicity
_atom_site_calc_flag
_atom_site_refinement_flags
N1 N 0.19777(17) 0.36965(17) 0.02975(12) 0.0336(3) Uani 1 1 d D
C1 C 0.24577(17) 0.32070(17) 0.17174(12) 0.0257(3) Uani 1 1 d .
C2 C 0.40636(17) 0.14806(17) 0.20930(13) 0.0257(3) Uani 1 1 d .
C3 C 0.43214(18) 0.02432(18) 0.33783(13) 0.0323(3) Uani 1 1 d .
H3 H 0.3489 0.0464 0.4054 0.039 Uiso 1 1 calc R
C4 C 0.57763(18) -0.13117(19) 0.36930(14) 0.0376(4) Uani 1 1 d .
H4 H 0.5929 -0.2144 0.4580 0.045 Uiso 1 1 calc R
C5 C 0.69906(19) -0.1659(2) 0.27416(15) 0.0393(4) Uani 1 1 d .
H5 H 0.7981 -0.2731 0.2956 0.047 Uiso 1 1 calc R
C6 C 0.6758(2) -0.0438(2) 0.14736(16) 0.0511(4) Uani 1 1 d .
H6 H 0.7601 -0.0661 0.0805 0.061 Uiso 1 1 calc R
C7 C 0.5319(2) 0.1111(2) 0.11547(14) 0.0428(4) Uani 1 1 d .
H7 H 0.5188 0.1942 0.0269 0.051 Uiso 1 1 calc R
C8 C 0.27347(17) 0.47142(17) 0.18665(12) 0.0254(3) Uani 1 1 d .
C9 C 0.41917(18) 0.44733(19) 0.24214(13) 0.0320(3) Uani 1 1 d .
H9 H 0.5088 0.3331 0.2709 0.038 Uiso 1 1 calc R
C10 C 0.43592(19) 0.5876(2) 0.25625(14) 0.0380(4) Uani 1 1 d .
H10 H 0.5367 0.5688 0.2945 0.046 Uiso 1 1 calc R
C11 C 0.30832(19) 0.75319(19) 0.21549(13) 0.0361(4) Uani 1 1 d .
H11 H 0.3201 0.8491 0.2255 0.043 Uiso 1 1 calc R
C12 C 0.16211(19) 0.77967(19) 0.15970(13) 0.0363(4) Uani 1 1 d .
H12 H 0.0730 0.8943 0.1312 0.044 Uiso 1 1 calc R
C13 C 0.14529(18) 0.64037(18) 0.14534(13) 0.0306(3) Uani 1 1 d .
H13 H 0.0444 0.6601 0.1066 0.037 Uiso 1 1 calc R
C14 C 0.09777(16) 0.29332(17) 0.26157(13) 0.0271(3) Uani 1 1 d .
C15 C 0.01091(18) 0.21141(18) 0.23183(15) 0.0356(4) Uani 1 1 d .
H15 H 0.0401 0.1781 0.1534 0.043 Uiso 1 1 calc R
C16 C -0.1171(2) 0.1779(2) 0.31475(17) 0.0448(4) Uani 1 1 d .
H16 H -0.1747 0.1212 0.2932 0.054 Uiso 1 1 calc R
C17 C -0.16185(19) 0.2257(2) 0.42801(17) 0.0458(4) Uani 1 1 d .
H17 H -0.2507 0.2034 0.4844 0.055 Uiso 1 1 calc R
C18 C -0.0772(2) 0.3063(2) 0.45934(15) 0.0419(4) Uani 1 1 d .
H18 H -0.1070 0.3393 0.5379 0.050 Uiso 1 1 calc R
C19 C 0.05146(18) 0.33927(18) 0.37669(13) 0.0332(4) Uani 1 1 d .
H19 H 0.1093 0.3948 0.3995 0.040 Uiso 1 1 calc R
H1 H 0.268(2) 0.425(2) -0.0304(15) 0.071(6) Uiso 1 1 d D
H2A H 0.0830(17) 0.460(3) 0.022(2) 0.029(9) Uiso 0.51(3) 1 d PD
H2B H 0.244(3) 0.272(3) -0.005(3) 0.044(11) Uiso 0.49(3) 1 d PD

loop_
_atom_site_aniso_label
_atom_site_aniso_U_11
_atom_site_aniso_U_22
_atom_site_aniso_U_33
_atom_site_aniso_U_23
_atom_site_aniso_U_13
_atom_site_aniso_U_12
N1 0.0326(8) 0.0320(8) 0.0324(6) -0.0134(6) -0.0074(6) -0.0052(6)
C1 0.0253(8) 0.0245(7) 0.0271(7) -0.0093(5) -0.0037(6) -0.0082(6)
C2 0.0243(8) 0.0237(8) 0.0325(7) -0.0120(6) -0.0032(6) -0.0095(6)
C3 0.0267(8) 0.0311(8) 0.0339(7) -0.0086(6) -0.0007(6) -0.0090(7)
C4 0.0318(9) 0.0305(9) 0.0410(8) -0.0025(7) -0.0083(7) -0.0094(7)
C5 0.0296(9) 0.0297(9) 0.0507(9) -0.0148(7) -0.0080(7) -0.0014(7)
C6 0.0393(10) 0.0497(11) 0.0432(9) -0.0191(8) 0.0035(8) 0.0022(9)
C7 0.0399(10) 0.0388(10) 0.0306(8) -0.0094(7) 0.0022(7) -0.0015(8)
C8 0.0255(8) 0.0251(8) 0.0251(6) -0.0083(5) 0.0027(6) -0.0109(6)
C9 0.0279(8) 0.0293(8) 0.0375(8) -0.0092(6) -0.0037(6) -0.0108(7)
C10 0.0389(10) 0.0399(10) 0.0429(8) -0.0129(7) -0.0042(7) -0.0223(8)
C11 0.0488(10) 0.0317(9) 0.0367(8) -0.0138(7) 0.0039(7) -0.0235(8)
C12 0.0402(9) 0.0259(8) 0.0396(8) -0.0116(6) 0.0016(7) -0.0105(7)
C13 0.0279(8) 0.0273(8) 0.0355(7) -0.0103(6) -0.0004(6) -0.0103(7)
C14 0.0220(8) 0.0201(7) 0.0341(7) -0.0065(6) -0.0054(6) -0.0043(6)
C15 0.0304(8) 0.0293(8) 0.0482(9) -0.0138(7) -0.0060(7) -0.0104(7)
C16 0.0327(9) 0.0381(10) 0.0665(11) -0.0129(8) -0.0051(8) -0.0191(8)
C17 0.0305(9) 0.0397(10) 0.0585(10) -0.0054(8) 0.0052(8) -0.0174(8)
C18 0.0389(9) 0.0427(10) 0.0402(8) -0.0113(7) 0.0069(7) -0.0176(8)
C19 0.0309(9) 0.0334(9) 0.0356(8) -0.0105(6) 0.0003(6) -0.0145(7)

loop_
_atom_type_symbol
_atom_type_description
_atom_type_scat_dispersion_real
_atom_type_scat_dispersion_imag
_atom_type_scat_source
C C 0.0033 0.0016 'International Tables Vol C Tables 4.2.6.8 and 6.1.1.4'
H H 0.0000 0.0000 'International Tables Vol C Tables 4.2.6.8 and 6.1.1.4'
N N 0.0061 0.0033 'International Tables Vol C Tables 4.2.6.8 and 6.1.1.4'

loop_
_geom_angle_atom_site_label_1
_geom_angle_atom_site_label_2
_geom_angle_atom_site_label_3
_geom_angle
C1 N1 H1 109.3(10)
C1 N1 H2A 103.5(14)
H1 N1 H2A 107.3(18)
C1 N1 H2B 114.4(17)
H1 N1 H2B 91(2)
H2A N1 H2B 129(2)
N1 C1 C8 108.98(10)
N1 C1 C2 109.44(11)
C8 C1 C2 111.48(10)
N1 C1 C14 107.41(10)
C8 C1 C14 109.95(11)
C2 C1 C14 109.49(10)
C7 C2 C3 117.30(13)
C7 C2 C1 120.77(12)
C3 C2 C1 121.92(12)
C2 C3 C4 120.95(14)
C2 C3 H3 119.5
C4 C3 H3 119.5
C5 C4 C3 120.65(13)
C5 C4 H4 119.7
C3 C4 H4 119.7
C4 C5 C6 118.89(15)
C4 C5 H5 120.6
C6 C5 H5 120.6
C5 C6 C7 120.77(15)
C5 C6 H6 119.6
C7 C6 H6 119.6
C6 C7 C2 121.41(13)
C6 C7 H7 119.3
C2 C7 H7 119.3
C9 C8 C13 118.01(12)
C9 C8 C1 123.22(12)
C13 C8 C1 118.76(11)
C10 C9 C8 120.84(14)
C10 C9 H9 119.6
C8 C9 H9 119.6
C11 C10 C9 120.48(13)
C11 C10 H10 119.8
C9 C10 H10 119.8
C10 C11 C12 119.45(13)
C10 C11 H11 120.3
C12 C11 H11 120.3
C13 C12 C11 120.18(14)
C13 C12 H12 119.9
C11 C12 H12 119.9
C12 C13 C8 121.05(13)
C12 C13 H13 119.5
C8 C13 H13 119.5
C19 C14 C15 117.64(13)
C19 C14 C1 122.40(11)
C15 C14 C1 119.88(12)
C16 C15 C14 120.88(15)
C16 C15 H15 119.6
C14 C15 H15 119.6
C17 C16 C15 120.50(14)
C17 C16 H16 119.7
C15 C16 H16 119.7
C16 C17 C18 119.49(14)
C16 C17 H17 120.3
C18 C17 H17 120.3
C17 C18 C19 120.04(15)
C17 C18 H18 120.0
C19 C18 H18 120.0
C14 C19 C18 121.46(13)
C14 C19 H19 119.3
C18 C19 H19 119.3

loop_
_geom_bond_atom_site_label_1
_geom_bond_atom_site_label_2
_geom_bond_distance
N1 C1 1.4872(16)
N1 H1 0.970(12)
N1 H2A 0.970(12)
N1 H2B 0.970(12)
C1 C8 1.5313(17)
C1 C2 1.5353(19)
C1 C14 1.5366(18)
C2 C7 1.378(2)
C2 C3 1.3854(17)
C3 C4 1.3860(19)
C3 H3 0.9500
C4 C5 1.364(2)
C4 H4 0.9500
C5 C6 1.367(2)
C5 H5 0.9500
C6 C7 1.376(2)
C6 H6 0.9500
C7 H7 0.9500
C8 C9 1.3849(17)
C8 C13 1.3892(18)
C9 C10 1.3843(19)
C9 H9 0.9500
C10 C11 1.368(2)
C10 H10 0.9500
C11 C12 1.3822(19)
C11 H11 0.9500
C12 C13 1.3772(18)
C12 H12 0.9500
C13 H13 0.9500
C14 C19 1.3819(19)
C14 C15 1.3907(17)
C15 C16 1.381(2)
C15 H15 0.9500
C16 C17 1.371(2)
C16 H16 0.9500
C17 C18 1.374(2)
C17 H17 0.9500
C18 C19 1.3820(19)
C18 H18 0.9500
C19 H19 0.9500

loop_
_geom_torsion_atom_site_label_1
_geom_torsion_atom_site_label_2
_geom_torsion_atom_site_label_3
_geom_torsion_atom_site_label_4
_geom_torsion
N1 C1 C2 C7 35.22(16)
C8 C1 C2 C7 -85.41(15)
C14 C1 C2 C7 152.70(12)
N1 C1 C2 C3 -145.28(12)
C8 C1 C2 C3 94.09(13)
C14 C1 C2 C3 -27.80(16)
C7 C2 C3 C4 -0.89(19)
C1 C2 C3 C4 179.60(11)
C2 C3 C4 C5 0.0(2)
C3 C4 C5 C6 0.7(2)
C4 C5 C6 C7 -0.5(2)
C5 C6 C7 C2 -0.3(2)
C3 C2 C7 C6 1.0(2)
C1 C2 C7 C6 -179.43(14)
N1 C1 C8 C9 -127.87(13)
C2 C1 C8 C9 -6.97(17)
C14 C1 C8 C9 114.65(13)
N1 C1 C8 C13 53.53(15)
C2 C1 C8 C13 174.44(11)
C14 C1 C8 C13 -63.94(14)
C13 C8 C9 C10 0.20(19)
C1 C8 C9 C10 -178.41(12)
C8 C9 C10 C11 0.0(2)
C9 C10 C11 C12 -0.1(2)
C10 C11 C12 C13 0.0(2)
C11 C12 C13 C8 0.2(2)
C9 C8 C13 C12 -0.31(19)
C1 C8 C13 C12 178.35(11)
N1 C1 C14 C19 -144.38(13)
C8 C1 C14 C19 -25.93(16)
C2 C1 C14 C19 96.87(14)
N1 C1 C14 C15 38.99(16)
C8 C1 C14 C15 157.44(11)
C2 C1 C14 C15 -79.75(14)
C19 C14 C15 C16 0.1(2)
C1 C14 C15 C16 176.89(12)
C14 C15 C16 C17 0.4(2)
C15 C16 C17 C18 -0.6(2)
C16 C17 C18 C19 0.3(2)
C15 C14 C19 C18 -0.4(2)
C1 C14 C19 C18 -177.07(12)
C17 C18 C19 C14 0.2(2)
